data_4323850
loop_
_publ_author_name
'Neil Burford'
'Charles L. B. Macdonald'
'Katherine N. Robertson'
'T. Stanley Cameron'

_publ_contact_author
; Neil Burford
  Department of Chemistry
  Dalhousie University
  Halifax, Nova Scotia
  Canada, B3H 4J3
;
_publ_contact_author_email burford@ac.dal.ca
_publ_contact_author_fax 902--494--1310
_publ_contact_author_phone 902--494--3681
_publ_section_title
;
 Synthesis and Structures of Sb[N(H)(C6H2tBu3)]3 and Bi[N(H)(C6H2tBu3)]3:
 Implications for the Steric Limits of Supermesityl Substitution
;
_journal_name_full 'Inorganic Chemistry'
_journal_page_first 4013
_journal_page_last 4016
_journal_paper_doi 10.1021/ic951532x
_journal_volume 35
_journal_year 1996
_chemical_formula_moiety Bi[N(H)(C~6~H~2~^t^Bu~3~)]~3~
_chemical_formula_sum 'C54 H90 Bi N3'
_chemical_formula_weight 990.27
_chemical_name_systematic
; 
 Tris(2,4,6--tri--^t^butylphenylamino)bismuth
;
_space_group_IT_number 2
_symmetry_cell_setting triclinic
_symmetry_space_group_name_Hall '-P 1'
_symmetry_space_group_name_H-M 'P -1'
_atom_sites_solution_hydrogens geom
_atom_sites_solution_primary direct
_atom_sites_solution_secondary difmap
_cell_angle_alpha 98.06(5)
_cell_angle_beta 96.50(4)
_cell_angle_gamma 77.40(5)
_cell_formula_units_Z 2
_cell_length_a 11.511(5)
_cell_length_b 24.785(15)
_cell_length_c 9.981(5)
_cell_measurement_reflns_used 20
_cell_measurement_temperature 253(2)
_cell_measurement_theta_max 7.72
_cell_measurement_theta_min 3.97
_cell_volume 2741(3)
_computing_cell_refinement 'MSC/AFC Diffractometer Control Software'
_computing_data_collection 'MSC/AFC Diffractometer Control Software'
_computing_data_reduction 'MSC/AFC Diffractometer Control Software'
_computing_molecular_graphics 'teXsan-92 (MSC, 1985 and 1992)'
_computing_structure_refinement 'SHELXL-93 (Sheldrick, 1993)'
_computing_structure_solution 'SHELXS-86 (Sheldrick, 1990)'
_diffrn_ambient_temperature 253(2)
_diffrn_measurement_device 'Rigaku AFC5R'
_diffrn_measurement_method \w--2\q
_diffrn_radiation_monochromator graphite
_diffrn_radiation_source 'fine-focus sealed tube'
_diffrn_radiation_type MoK\a
_diffrn_radiation_wavelength 0.71069
_diffrn_reflns_av_R_equivalents 0.1117
_diffrn_reflns_av_sigmaI/netI 0.1992
_diffrn_reflns_limit_h_max 11
_diffrn_reflns_limit_h_min 0
_diffrn_reflns_limit_k_max 23
_diffrn_reflns_limit_k_min -23
_diffrn_reflns_limit_l_max 9
_diffrn_reflns_limit_l_min -9
_diffrn_reflns_number 5660
_diffrn_reflns_theta_max 20.01
_diffrn_reflns_theta_min 2.51
_diffrn_standards_interval_count 150
_diffrn_standards_number 3
_exptl_absorpt_coefficient_mu 3.249
_exptl_absorpt_correction_T_max 1.0000
_exptl_absorpt_correction_T_min 0.8149
_exptl_absorpt_correction_type 'not applied'
_exptl_crystal_colour red--orange
_exptl_crystal_density_diffrn 1.200
_exptl_crystal_density_meas ?
_exptl_crystal_description needle
_exptl_crystal_F_000 1036
_exptl_crystal_size_max 0.40
_exptl_crystal_size_mid 0.25
_exptl_crystal_size_min 0.15
_refine_diff_density_max 1.340
_refine_diff_density_min -1.816
_refine_diff_density_rms 0.167
_refine_ls_extinction_method none
_refine_ls_goodness_of_fit_all 1.033
_refine_ls_goodness_of_fit_obs 1.148
_refine_ls_hydrogen_treatment 'riding model'
_refine_ls_matrix_type full
_refine_ls_number_parameters 548
_refine_ls_number_reflns 5111
_refine_ls_number_restraints 105
_refine_ls_restrained_S_all 1.030
_refine_ls_restrained_S_obs 1.126
_refine_ls_R_factor_all 0.1664
_refine_ls_R_factor_obs 0.0619
_refine_ls_shift/esd_max -0.028
_refine_ls_shift/esd_mean 0.001
_refine_ls_structure_factor_coef Fsqd
_refine_ls_weighting_details 'w=1/[\s^2^(Fo^2^)+(0.1100P)^2^+0.0000P] where P=(Fo^2^+2Fc^2^)/3'
_refine_ls_weighting_scheme calc
_refine_ls_wR_factor_all 0.1964
_refine_ls_wR_factor_obs 0.1502
_reflns_number_observed 2686
_reflns_number_total 5114
_reflns_observed_criterion >2sigma(I)
_cod_data_source_file ic951532x_2.cif
_cod_data_source_block '[kathy.chuck.chuck6]'
_cod_depositor_comments
;
The following automatic conversions were performed:

'_exptl_crystal_density_meas' value 'not measured' was changed to '?'
- the value is perceived as not measured.

Automatic conversion script
Id: cif_fix_values 3008 2015-01-20 13:52:24Z robertas 

The following automatic conversions were performed:

'_refine_ls_weighting_scheme' value 'calc
w=1/[\s^2^(Fo^2^)+(0.1100P)^2^+0.0000P] where P=(Fo^2^+2Fc^2^)/3' was
changed to 'calc'. New tag '_refine_ls_weighting_details' was
created. The value of the new tag was set to
'w=1/[\s^2^(Fo^2^)+(0.1100P)^2^+0.0000P] where P=(Fo^2^+2Fc^2^)/3'.

Automatic conversion script
Id: cif_fix_values 3143 2015-03-26 13:38:13Z robertas 
;
_cod_original_cell_volume 2741.5(24)
_cod_original_sg_symbol_H-M 'P -1 '
_cod_database_code 4323850

loop_
_symmetry_equiv_pos_as_xyz
'x, y, z'
'-x, -y, -z'

loop_
_atom_site_aniso_label
_atom_site_aniso_U_11
_atom_site_aniso_U_22
_atom_site_aniso_U_33
_atom_site_aniso_U_23
_atom_site_aniso_U_13
_atom_site_aniso_U_12
Bi1 0.0512(6) 0.0424(5) 0.0468(6) 0.0004(3) 0.0218(4) -0.0095(4)
N1 0.014(9) 0.124(16) 0.023(10) 0.026(10) 0.013(7) 0.010(9)
N2 0.022(9) 0.041(10) 0.042(10) 0.023(8) 0.000(8) -0.001(8)
N3 0.069(13) 0.048(10) 0.045(10) 0.040(10) 0.031(9) 0.025(9)
C1 0.080(18) 0.015(13) 0.041(15) -0.005(11) 0.023(13) -0.018(12)
C2 0.050(15) 0.049(15) 0.035(14) -0.003(13) 0.017(12) -0.025(12)
C3 0.049(15) 0.061(16) 0.029(12) -0.005(13) -0.004(11) -0.021(13)
C4 0.024(13) 0.061(17) 0.056(17) 0.004(13) 0.016(12) 0.006(12)
C5 0.045(14) 0.020(12) 0.069(17) 0.006(12) 0.022(13) 0.001(10)
C6 0.046(14) 0.039(15) 0.078(18) 0.001(14) 0.038(14) -0.016(12)
C7 0.040(13) 0.021(12) 0.030(13) 0.006(10) -0.003(10) -0.005(9)
C8 0.035(13) 0.035(13) 0.027(12) 0.009(11) 0.002(10) 0.004(10)
C9 0.032(12) 0.032(13) 0.054(15) 0.011(11) 0.031(11) -0.008(10)
C10 0.022(12) 0.046(14) 0.049(15) 0.006(12) 0.010(10) -0.003(10)
C11 0.061(15) 0.044(13) 0.016(11) -0.005(11) 0.006(10) -0.010(11)
C12 0.033(12) 0.055(14) 0.005(11) 0.008(10) 0.008(9) 0.010(10)
C13 0.028(13) 0.036(14) 0.053(15) 0.000(12) 0.021(12) -0.016(11)
C14 0.051(16) 0.037(14) 0.041(15) -0.014(12) 0.009(13) -0.016(12)
C15 0.046(16) 0.020(13) 0.077(18) 0.003(12) 0.030(14) 0.006(11)
C16 0.033(14) 0.051(16) 0.076(19) 0.037(15) -0.007(14) -0.002(12)
C17 0.028(13) 0.059(15) 0.035(13) 0.007(13) 0.004(11) -0.020(12)
C18 0.016(12) 0.045(14) 0.055(16) 0.031(12) 0.000(11) 0.006(11)
C19 0.053(15) 0.049(14) 0.043(14) 0.012(11) -0.004(12) -0.006(12)
C20 0.073(19) 0.107(22) 0.118(25) 0.054(19) -0.011(18) -0.018(17)
C21 0.043(15) 0.066(16) 0.109(20) 0.018(14) 0.027(14) -0.006(13)
C22 0.098(18) 0.030(12) 0.068(16) 0.012(11) 0.034(14) -0.023(12)
C23A 0.103(22) 0.052(17) 0.104(22) -0.024(16) 0.050(18) -0.010(15)
C24A 0.154(47) 0.065(23) 0.075(25) -0.030(20) 0.062(36) -0.020(34)
C25A 0.169(59) 0.055(33) 0.138(54) -0.052(30) 0.053(40) -0.063(36)
C26A 0.135(40) 0.038(28) 0.171(52) -0.050(28) 0.087(34) 0.003(25)
C23B 0.103(22) 0.052(17) 0.104(22) -0.024(16) 0.050(18) -0.010(15)
C24B 0.154(47) 0.065(23) 0.075(25) -0.030(20) 0.062(36) -0.020(34)
C25B 0.169(59) 0.055(33) 0.138(54) -0.052(30) 0.053(40) -0.063(36)
C26B 0.135(40) 0.038(28) 0.171(52) -0.050(28) 0.087(34) 0.003(25)
C27 0.040(15) 0.037(14) 0.071(17) 0.009(12) 0.002(13) 0.010(11)
C28 0.097(20) 0.055(16) 0.114(22) 0.036(15) 0.000(17) -0.012(14)
C29 0.046(18) 0.086(20) 0.127(24) 0.011(17) 0.004(16) -0.010(15)
C30 0.120(22) 0.079(18) 0.059(17) 0.049(15) 0.010(16) -0.019(17)
C31 0.037(14) 0.044(13) 0.025(12) -0.001(10) 0.010(10) 0.001(10)
C32 0.047(13) 0.063(14) 0.047(13) 0.015(11) 0.011(11) -0.029(11)
C33 0.062(16) 0.060(14) 0.025(12) 0.004(10) 0.016(11) -0.016(12)
C34 0.105(20) 0.061(16) 0.046(15) 0.036(12) 0.009(13) -0.016(14)
C35A 0.069(17) 0.047(14) 0.037(14) -0.012(11) 0.002(12) -0.025(13)
C36A 0.067(22) 0.064(23) 0.112(32) -0.002(21) -0.005(21) -0.019(18)
C37A 0.116(30) 0.048(18) 0.152(38) 0.014(20) -0.042(27) -0.021(19)
C38A 0.067(33) 0.095(26) 0.099(25) -0.057(19) 0.029(21) -0.047(24)
C35B 0.069(17) 0.047(14) 0.037(14) -0.012(11) 0.002(12) -0.025(13)
C36B 0.067(22) 0.064(23) 0.112(32) -0.002(21) -0.005(21) -0.019(18)
C37B 0.116(30) 0.048(18) 0.152(38) 0.014(20) -0.042(27) -0.021(19)
C38B 0.067(33) 0.095(26) 0.099(25) -0.057(19) 0.029(21) -0.047(24)
C39 0.065(16) 0.016(11) 0.026(12) -0.001(10) 0.018(12) 0.009(11)
C40 0.094(19) 0.055(16) 0.070(18) -0.005(14) 0.055(15) -0.013(15)
C41 0.056(15) 0.066(15) 0.052(14) 0.016(13) 0.015(12) -0.012(13)
C42 0.055(14) 0.040(13) 0.055(14) 0.014(11) 0.026(12) 0.005(11)
C44 0.111(21) 0.088(19) 0.049(15) -0.001(14) 0.037(14) -0.026(16)
C43 0.022(12) 0.056(15) 0.062(16) -0.011(12) 0.013(11) -0.024(10)
C45 0.079(20) 0.141(25) 0.053(17) -0.021(16) -0.006(14) -0.052(18)
C46 0.081(19) 0.110(21) 0.059(16) -0.025(15) 0.024(14) -0.015(16)
C47A 0.047(16) 0.067(17) 0.106(21) 0.033(16) 0.030(15) -0.010(14)
C48A 0.076(23) 0.101(25) 0.175(59) 0.124(34) 0.031(30) 0.002(20)
C49A 0.013(22) 0.133(38) 0.269(56) 0.131(40) 0.052(30) 0.029(24)
C50A 0.128(49) 0.092(32) 0.212(50) 0.061(32) -0.046(41) -0.001(31)
C47B 0.047(16) 0.067(17) 0.106(21) 0.033(16) 0.030(15) -0.010(14)
C48B 0.076(23) 0.101(25) 0.175(59) 0.124(34) 0.031(30) 0.002(20)
C49B 0.013(22) 0.133(38) 0.269(56) 0.131(40) 0.052(30) 0.029(24)
C50B 0.128(49) 0.092(32) 0.212(50) 0.061(32) -0.046(41) -0.001(31)
C51 0.058(16) 0.045(15) 0.074(17) -0.023(13) 0.032(13) -0.012(13)
C52 0.107(23) 0.132(24) 0.082(20) -0.019(17) 0.055(17) -0.069(19)
C53 0.092(21) 0.071(19) 0.123(24) -0.021(17) 0.014(17) -0.052(17)
C54 0.064(19) 0.089(20) 0.160(28) -0.020(19) 0.023(18) -0.040(16)

loop_
_atom_site_label
_atom_site_type_symbol
_atom_site_fract_x
_atom_site_fract_y
_atom_site_fract_z
_atom_site_U_iso_or_equiv
_atom_site_thermal_displace_type
_atom_site_occupancy
_atom_site_calc_flag
_atom_site_refinement_flags
_atom_site_disorder_group
Bi1 Bi 0.16677(8) 0.21619(4) 0.44745(9) 0.0459(4) Uani 1 d . .
N1 N 0.2994(12) 0.2608(8) 0.5439(14) 0.055(5) Uani 1 d . .
H1 H 0.3837(12) 0.2390(8) 0.5287(14) 0.066 Uiso 1 calc R .
N2 N 0.3096(12) 0.1429(6) 0.4862(14) 0.034(4) Uani 1 d . .
H2 H 0.3806(12) 0.1452(6) 0.5563(14) 0.041 Uiso 1 calc R .
N3 N 0.0522(14) 0.2118(6) 0.6034(15) 0.054(5) Uani 1 d . .
H3 H 0.0772(14) 0.1859(6) 0.6771(15) 0.065 Uiso 1 calc R .
C1 C 0.3005(17) 0.3148(6) 0.6265(17) 0.044(6) Uani 1 d D .
C2 C 0.3710(15) 0.3171(6) 0.7489(18) 0.042(5) Uani 1 d D .
C3 C 0.3542(16) 0.3663(7) 0.8370(15) 0.046(6) Uani 1 d D .
H3 H 0.4050(16) 0.3674(7) 0.9348(15) 0.056 Uiso 1 calc R .
C4 C 0.2748(15) 0.4138(6) 0.8039(16) 0.049(6) Uani 1 d D .
C5 C 0.2128(15) 0.4126(6) 0.6751(19) 0.045(6) Uani 1 d D .
H5 H 0.1498(15) 0.4492(6) 0.6467(19) 0.053 Uiso 1 calc R .
C6 C 0.2320(15) 0.3642(7) 0.5827(16) 0.051(6) Uani 1 d D .
C7 C 0.2943(15) 0.0915(6) 0.4045(14) 0.031(5) Uani 1 d D .
C8 C 0.2787(15) 0.0468(6) 0.4683(13) 0.033(5) Uani 1 d D .
C9 C 0.2481(14) 0.0004(6) 0.3900(16) 0.037(5) Uani 1 d D .
H9 H 0.2357(14) -0.0337(6) 0.4394(16) 0.044 Uiso 1 calc R .
C10 C 0.2329(13) -0.0031(5) 0.2475(14) 0.039(5) Uani 1 d D .
C11 C 0.2594(16) 0.0393(7) 0.1857(13) 0.041(5) Uani 1 d D .
H11 H 0.2508(16) 0.0368(7) 0.0763(13) 0.049 Uiso 1 calc R .
C12 C 0.2964(14) 0.0843(6) 0.2623(13) 0.033(5) Uani 1 d D .
C13 C -0.0663(14) 0.2504(6) 0.5914(18) 0.036(5) Uani 1 d D .
C14 C -0.1026(16) 0.2950(7) 0.6946(16) 0.043(6) Uani 1 d D .
C15 C -0.1956(16) 0.3380(6) 0.6622(18) 0.048(6) Uani 1 d D .
H15 H -0.2207(16) 0.3731(6) 0.7379(18) 0.057 Uiso 1 calc R .
C16 C -0.2579(13) 0.3370(6) 0.5337(19) 0.052(6) Uani 1 d D .
C17 C -0.2317(14) 0.2890(7) 0.4413(16) 0.039(5) Uani 1 d D .
H17 H -0.2843(14) 0.2859(7) 0.3448(16) 0.047 Uiso 1 calc R .
C18 C -0.1391(16) 0.2454(6) 0.4721(17) 0.038(5) Uani 1 d D .
C19 C 0.4636(19) 0.2673(8) 0.7944(20) 0.049(6) Uani 1 d . .
C20 C 0.5415(22) 0.2812(11) 0.9225(28) 0.097(9) Uani 1 d . .
H20A H 0.6041(22) 0.2440(11) 0.9475(28) 0.116 Uiso 1 calc R .
H20B H 0.4859(22) 0.2973(11) 1.0052(28) 0.116 Uiso 1 calc R .
H20C H 0.5898(22) 0.3121(11) 0.9058(28) 0.116 Uiso 1 calc R .
C21 C 0.5554(18) 0.2445(9) 0.6863(24) 0.071(7) Uani 1 d . .
H21A H 0.5087(18) 0.2333(9) 0.5899(24) 0.085 Uiso 1 calc R .
H21B H 0.6173(18) 0.2082(9) 0.7182(24) 0.085 Uiso 1 calc R .
H21C H 0.6039(18) 0.2762(9) 0.6759(24) 0.085 Uiso 1 calc R .
C22 C 0.4062(20) 0.2188(8) 0.8244(21) 0.061(7) Uani 1 d . .
H22A H 0.3492(20) 0.2068(8) 0.7368(21) 0.073 Uiso 1 calc R .
H22B H 0.3539(20) 0.2327(8) 0.9107(21) 0.073 Uiso 1 calc R .
H22C H 0.4760(20) 0.1835(8) 0.8465(21) 0.073 Uiso 1 calc R .
C23A C 0.2525(17) 0.4672(6) 0.9061(19) 0.087(9) Uani 0.50 d PD 1
C24A C 0.3228(38) 0.4556(14) 1.0433(24) 0.098(16) Uani 0.50 d PD 1
H24A H 0.2935(38) 0.4227(14) 1.0820(24) 0.117 Uiso 0.50 calc PR 1
H24B H 0.3073(38) 0.4929(14) 1.1146(24) 0.117 Uiso 0.50 calc PR 1
H24C H 0.4171(38) 0.4431(14) 1.0295(24) 0.117 Uiso 0.50 calc PR 1
C25A C 0.2936(44) 0.5137(11) 0.8506(37) 0.118(23) Uani 0.50 d PD 1
H25A H 0.3879(44) 0.5014(11) 0.8370(37) 0.141 Uiso 0.50 calc PR 1
H25B H 0.2776(44) 0.5512(11) 0.9214(37) 0.141 Uiso 0.50 calc PR 1
H25C H 0.2443(44) 0.5215(11) 0.7541(37) 0.141 Uiso 0.50 calc PR 1
C26A C 0.1187(21) 0.4841(15) 0.9259(46) 0.118(18) Uani 0.50 d PD 1
H26A H 0.0906(21) 0.4509(15) 0.9651(46) 0.142 Uiso 0.50 calc PR 1
H26B H 0.0689(21) 0.4917(15) 0.8297(46) 0.142 Uiso 0.50 calc PR 1
H26C H 0.1022(21) 0.5214(15) 0.9970(46) 0.142 Uiso 0.50 calc PR 1
C23B C 0.2525(17) 0.4672(6) 0.9061(19) 0.087(9) Uani 0.50 d PD 2
C24B C 0.2095(43) 0.4542(14) 1.0359(28) 0.098(16) Uani 0.50 d PD 2
H24D H 0.1283(43) 0.4385(14) 1.0108(28) 0.117 Uiso 0.50 calc PR 2
H24E H 0.1926(43) 0.4917(14) 1.1064(28) 0.117 Uiso 0.50 calc PR 2
H24F H 0.2775(43) 0.4232(14) 1.0818(28) 0.117 Uiso 0.50 calc PR 2
C25B C 0.3678(26) 0.4895(15) 0.9406(44) 0.118(23) Uani 0.50 d PD 2
H25D H 0.3975(26) 0.4985(15) 0.8489(44) 0.141 Uiso 0.50 calc PR 2
H25E H 0.4361(26) 0.4586(15) 0.9864(44) 0.141 Uiso 0.50 calc PR 2
H25F H 0.3511(26) 0.5271(15) 1.0109(44) 0.141 Uiso 0.50 calc PR 2
C26B C 0.1550(35) 0.5118(11) 0.8424(37) 0.118(18) Uani 0.50 d PD 2
H26D H 0.0736(35) 0.4962(11) 0.8178(37) 0.142 Uiso 0.50 calc PR 2
H26E H 0.1844(35) 0.5212(11) 0.7510(37) 0.142 Uiso 0.50 calc PR 2
H26F H 0.1389(35) 0.5490(11) 0.9137(37) 0.142 Uiso 0.50 calc PR 2
C27 C 0.1631(18) 0.3712(8) 0.4404(23) 0.052(6) Uani 1 d . .
C28 C 0.1413(23) 0.4313(9) 0.4054(27) 0.087(8) Uani 1 d . .
H28A H 0.2258(23) 0.4438(9) 0.4092(27) 0.105 Uiso 1 calc R .
H28B H 0.0862(23) 0.4587(9) 0.4780(27) 0.105 Uiso 1 calc R .
H28C H 0.0965(23) 0.4334(9) 0.3046(27) 0.105 Uiso 1 calc R .
C29 C 0.0394(20) 0.3577(10) 0.4323(28) 0.088(8) Uani 1 d . .
H29A H 0.0476(20) 0.3157(10) 0.4559(28) 0.105 Uiso 1 calc R .
H29B H -0.0034(20) 0.3613(10) 0.3310(28) 0.105 Uiso 1 calc R .
H29C H -0.0137(20) 0.3866(10) 0.5044(28) 0.105 Uiso 1 calc R .
C30 C 0.2316(23) 0.3367(10) 0.3208(22) 0.082(8) Uani 1 d . .
H30A H 0.3194(23) 0.3462(10) 0.3264(22) 0.098 Uiso 1 calc R .
H30B H 0.1830(23) 0.3470(10) 0.2257(22) 0.098 Uiso 1 calc R .
H30C H 0.2402(23) 0.2928(10) 0.3273(22) 0.098 Uiso 1 calc R .
C31 C 0.3040(17) 0.0450(7) 0.6278(17) 0.037(5) Uani 1 d . .
C32 C 0.2139(17) 0.0906(8) 0.7076(19) 0.048(6) Uani 1 d . .
H32A H 0.1239(17) 0.0861(8) 0.6728(19) 0.058 Uiso 1 calc R .
H32B H 0.2251(17) 0.1312(8) 0.6908(19) 0.058 Uiso 1 calc R .
H32C H 0.2301(17) 0.0864(8) 0.8147(19) 0.058 Uiso 1 calc R .
C33 C 0.4287(18) 0.0496(8) 0.6722(18) 0.048(6) Uani 1 d . .
H33A H 0.4888(18) 0.0173(8) 0.6148(18) 0.057 Uiso 1 calc R .
H33B H 0.4467(18) 0.0450(8) 0.7790(18) 0.057 Uiso 1 calc R .
H33C H 0.4417(18) 0.0898(8) 0.6551(18) 0.057 Uiso 1 calc R .
C34 C 0.2906(21) -0.0121(9) 0.6677(21) 0.068(7) Uani 1 d . .
H34A H 0.2007(21) -0.0180(9) 0.6377(21) 0.082 Uiso 1 calc R .
H34B H 0.3088(21) -0.0122(9) 0.7762(21) 0.082 Uiso 1 calc R .
H34C H 0.3532(21) -0.0454(9) 0.6166(21) 0.082 Uiso 1 calc R .
C35A C 0.1919(14) -0.0539(6) 0.1657(15) 0.051(6) Uani 0.50 d PD 1
C36A C 0.0570(16) -0.0482(12) 0.1781(31) 0.082(11) Uani 0.50 d PD 1
H36A H 0.0080(16) -0.0103(12) 0.1396(31) 0.099 Uiso 0.50 calc PR 1
H36B H 0.0417(16) -0.0467(12) 0.2835(31) 0.099 Uiso 0.50 calc PR 1
H36C H 0.0269(16) -0.0835(12) 0.1201(31) 0.099 Uiso 0.50 calc PR 1
C37A C 0.2616(26) -0.1074(8) 0.2202(31) 0.109(15) Uani 0.50 d PD 1
H37A H 0.2320(26) -0.1428(8) 0.1620(31) 0.130 Uiso 0.50 calc PR 1
H37B H 0.2464(26) -0.1060(8) 0.3256(31) 0.130 Uiso 0.50 calc PR 1
H37C H 0.3558(26) -0.1112(8) 0.2116(31) 0.130 Uiso 0.50 calc PR 1
C38A C 0.2111(25) -0.0566(13) 0.0143(18) 0.087(12) Uani 0.50 d PD 1
H38A H 0.1619(25) -0.0189(13) -0.0243(18) 0.105 Uiso 0.50 calc PR 1
H38B H 0.1799(25) -0.0920(13) -0.0421(18) 0.105 Uiso 0.50 calc PR 1
H38C H 0.3051(25) -0.0610(13) 0.0034(18) 0.105 Uiso 0.50 calc PR 1
C35B C 0.1919(14) -0.0539(6) 0.1657(15) 0.051(6) Uani 0.50 d PD 2
C36B C 0.0787(19) -0.0622(12) 0.2225(29) 0.082(11) Uani 0.50 d PD 2
H36D H 0.0092(19) -0.0254(12) 0.2154(29) 0.099 Uiso 0.50 calc PR 2
H36E H 0.0989(19) -0.0696(12) 0.3276(29) 0.099 Uiso 0.50 calc PR 2
H36F H 0.0487(19) -0.0976(12) 0.1644(29) 0.099 Uiso 0.50 calc PR 2
C37B C 0.2911(23) -0.1059(8) 0.1752(32) 0.109(15) Uani 0.50 d PD 2
H37D H 0.2614(23) -0.1413(8) 0.1175(32) 0.130 Uiso 0.50 calc PR 2
H37E H 0.3122(23) -0.1132(8) 0.2802(32) 0.130 Uiso 0.50 calc PR 2
H37F H 0.3697(23) -0.0997(8) 0.1346(32) 0.130 Uiso 0.50 calc PR 2
C38B C 0.1604(25) -0.0441(13) 0.0152(17) 0.087(12) Uani 0.50 d PD 2
H38D H 0.0904(25) -0.0075(13) 0.0081(17) 0.105 Uiso 0.50 calc PR 2
H38E H 0.1303(25) -0.0798(13) -0.0410(17) 0.105 Uiso 0.50 calc PR 2
H38F H 0.2386(25) -0.0383(13) -0.0269(17) 0.105 Uiso 0.50 calc PR 2
C39 C 0.3434(18) 0.1215(7) 0.1759(18) 0.038(5) Uani 1 d . .
C40 C 0.4232(21) 0.1611(9) 0.2561(23) 0.071(8) Uani 1 d . .
H40A H 0.4954(21) 0.1371(9) 0.3155(23) 0.085 Uiso 1 calc R .
H40B H 0.3697(21) 0.1925(9) 0.3228(23) 0.085 Uiso 1 calc R .
H40C H 0.4594(21) 0.1808(9) 0.1854(23) 0.085 Uiso 1 calc R .
C41 C 0.2418(18) 0.1539(9) 0.0921(21) 0.057(6) Uani 1 d . .
H41A H 0.1792(18) 0.1802(9) 0.1585(21) 0.068 Uiso 1 calc R .
H41B H 0.1971(18) 0.1253(9) 0.0247(21) 0.068 Uiso 1 calc R .
H41C H 0.2762(18) 0.1793(9) 0.0331(21) 0.068 Uiso 1 calc R .
C42 C 0.4322(17) 0.0839(8) 0.0785(20) 0.050(6) Uani 1 d . .
H42A H 0.5057(17) 0.0604(8) 0.1372(20) 0.059 Uiso 1 calc R .
H42B H 0.4659(17) 0.1096(8) 0.0195(20) 0.059 Uiso 1 calc R .
H42C H 0.3868(17) 0.0556(8) 0.0111(20) 0.059 Uiso 1 calc R .
C44 C -0.0381(22) 0.2391(10) 0.8971(22) 0.080(8) Uani 1 d . .
H44A H 0.0099(22) 0.2052(10) 0.8313(22) 0.096 Uiso 1 calc R .
H44B H -0.1279(22) 0.2332(10) 0.9007(22) 0.096 Uiso 1 calc R .
H44C H 0.0071(22) 0.2399(10) 0.9981(22) 0.096 Uiso 1 calc R .
C43 C -0.0430(16) 0.2956(8) 0.8407(21) 0.045(6) Uani 1 d . .
C45 C 0.0869(21) 0.3080(11) 0.8501(23) 0.091(9) Uani 1 d . .
H45A H 0.1403(21) 0.2776(11) 0.7810(23) 0.109 Uiso 1 calc R .
H45B H 0.1278(21) 0.3054(11) 0.9525(23) 0.109 Uiso 1 calc R .
H45C H 0.0816(21) 0.3492(11) 0.8232(23) 0.109 Uiso 1 calc R .
C46 C -0.1124(21) 0.3401(10) 0.9412(23) 0.086(8) Uani 1 d . .
H46A H -0.0664(21) 0.3385(10) 1.0415(23) 0.103 Uiso 1 calc R .
H46B H -0.2011(21) 0.3325(10) 0.9428(23) 0.103 Uiso 1 calc R .
H46C H -0.1188(21) 0.3808(10) 0.9101(23) 0.103 Uiso 1 calc R .
C47A C -0.3530(13) 0.3886(6) 0.4995(19) 0.069(7) Uani 0.50 d PD 1
C48A C -0.3037(29) 0.4417(9) 0.5479(34) 0.108(19) Uani 0.50 d PD 1
H48A H -0.2250(29) 0.4402(9) 0.4970(34) 0.130 Uiso 0.50 calc PR 1
H48B H -0.2809(29) 0.4443(9) 0.6563(34) 0.130 Uiso 0.50 calc PR 1
H48C H -0.3708(29) 0.4777(9) 0.5244(34) 0.130 Uiso 0.50 calc PR 1
C49A C -0.4652(19) 0.3904(13) 0.5715(38) 0.132(23) Uani 0.50 d PD 1
H49A H -0.4424(19) 0.3924(13) 0.6798(38) 0.158 Uiso 0.50 calc PR 1
H49B H -0.5000(19) 0.3533(13) 0.5362(38) 0.158 Uiso 0.50 calc PR 1
H49C H -0.5320(19) 0.4267(13) 0.5492(38) 0.158 Uiso 0.50 calc PR 1
C50A C -0.3856(32) 0.3857(14) 0.3454(22) 0.148(23) Uani 0.50 d PD 1
H50A H -0.3069(32) 0.3844(14) 0.2947(22) 0.178 Uiso 0.50 calc PR 1
H50B H -0.4525(32) 0.4220(14) 0.3231(22) 0.178 Uiso 0.50 calc PR 1
H50C H -0.4205(32) 0.3486(14) 0.3101(22) 0.178 Uiso 0.50 calc PR 1
C47B C -0.3530(13) 0.3886(6) 0.4995(19) 0.069(7) Uani 0.50 d PD 2
C48B C -0.2915(27) 0.4344(10) 0.4705(35) 0.108(19) Uani 0.50 d PD 2
H48D H -0.2337(27) 0.4453(10) 0.5584(35) 0.130 Uiso 0.50 calc PR 2
H48E H -0.3584(27) 0.4707(10) 0.4482(35) 0.130 Uiso 0.50 calc PR 2
H48F H -0.2392(27) 0.4194(10) 0.3845(35) 0.130 Uiso 0.50 calc PR 2
C49B C -0.4278(25) 0.4098(13) 0.6217(30) 0.132(23) Uani 0.50 d PD 2
H49D H -0.3701(25) 0.4205(13) 0.7100(30) 0.158 Uiso 0.50 calc PR 2
H49E H -0.4714(25) 0.3777(13) 0.6414(30) 0.158 Uiso 0.50 calc PR 2
H49F H -0.4944(25) 0.4462(13) 0.5995(30) 0.158 Uiso 0.50 calc PR 2
C50B C -0.4350(28) 0.3734(14) 0.3740(31) 0.148(23) Uani 0.50 d PD 2
H50D H -0.3824(28) 0.3584(14) 0.2882(31) 0.178 Uiso 0.50 calc PR 2
H50E H -0.5015(28) 0.4098(14) 0.3518(31) 0.178 Uiso 0.50 calc PR 2
H50F H -0.4786(28) 0.3412(14) 0.3937(31) 0.178 Uiso 0.50 calc PR 2
C51 C -0.1427(19) 0.1921(9) 0.3648(22) 0.059(6) Uani 1 d . .
C52 C -0.1182(24) 0.2018(11) 0.2286(25) 0.099(10) Uani 1 d . .
H52A H -0.0309(24) 0.2117(11) 0.2341(25) 0.119 Uiso 1 calc R .
H52B H -0.1850(24) 0.2360(11) 0.1941(25) 0.119 Uiso 1 calc R .
H52C H -0.1209(24) 0.1647(11) 0.1582(25) 0.119 Uiso 1 calc R .
C53 C -0.0542(23) 0.1377(10) 0.3999(28) 0.093(9) Uani 1 d . .
H53A H -0.0688(23) 0.1289(10) 0.4989(28) 0.112 Uiso 1 calc R .
H53B H 0.0365(23) 0.1430(10) 0.4003(28) 0.112 Uiso 1 calc R .
H53C H -0.0691(23) 0.1035(10) 0.3248(28) 0.112 Uiso 1 calc R .
C54 C -0.2673(21) 0.1778(11) 0.3574(31) 0.103(10) Uani 1 d . .
H54A H -0.2849(21) 0.1708(11) 0.4568(31) 0.124 Uiso 1 calc R .
H54B H -0.2702(21) 0.1407(11) 0.2871(31) 0.124 Uiso 1 calc R .
H54C H -0.3342(21) 0.2120(11) 0.3230(31) 0.124 Uiso 1 calc R .

loop_
_atom_type_symbol
_atom_type_description
_atom_type_scat_dispersion_real
_atom_type_scat_dispersion_imag
_atom_type_scat_source
Bi Bi -4.1077 10.2566 'International Tables Vol C Tables 4.2.6.8 and 6.1.1.4'
N N 0.0061 0.0033 'International Tables Vol C Tables 4.2.6.8 and 6.1.1.4'
C C 0.0033 0.0016 'International Tables Vol C Tables 4.2.6.8 and 6.1.1.4'
H H 0.0000 0.0000 'International Tables Vol C Tables 4.2.6.8 and 6.1.1.4'

loop_
_geom_angle_atom_site_label_1
_geom_angle_atom_site_label_2
_geom_angle_atom_site_label_3
_geom_angle
_geom_angle_site_symmetry_1
_geom_angle_site_symmetry_3
_geom_angle_publ_flag
N1 Bi1 N3 106.7(6) . . ?
N1 Bi1 N2 82.7(6) . . ?
N3 Bi1 N2 98.5(5) . . ?
C1 N1 Bi1 136.6(11) . . ?
C1 N1 H1 111.7(9) . . ?
Bi1 N1 H1 111.7(4) . . ?
C7 N2 Bi1 114.8(10) . . ?
C7 N2 H2 122.6(8) . . ?
Bi1 N2 H2 122.6(4) . . ?
C13 N3 Bi1 113.2(10) . . ?
C13 N3 H3 123.4(8) . . ?
Bi1 N3 H3 123.4(4) . . ?
C2 C1 C6 119.4(11) . . ?
C2 C1 N1 119.8(14) . . ?
C6 C1 N1 120.8(15) . . ?
C1 C2 C3 118.7(12) . . ?
C1 C2 C19 123.3(15) . . ?
C3 C2 C19 118.0(15) . . ?
C4 C3 C2 122.3(11) . . ?
C4 C3 H3 118.8(8) . . ?
C2 C3 H3 118.8(9) . . ?
C3 C4 C5 118.3(10) . . ?
C3 C4 C23B 121.5(13) . . ?
C5 C4 C23B 120.2(13) . . ?
C3 C4 C23A 121.5(13) . . ?
C5 C4 C23A 120.2(13) . . ?
C4 C5 C6 120.3(11) . . ?
C4 C5 H5 119.9(7) . . ?
C6 C5 H5 119.9(9) . . ?
C5 C6 C1 119.4(12) . . ?
C5 C6 C27 113.7(15) . . ?
C1 C6 C27 126.7(14) . . ?
C8 C7 C12 118.5(11) . . ?
C8 C7 N2 119.4(12) . . ?
C12 C7 N2 122.1(13) . . ?
C9 C8 C7 119.5(11) . . ?
C9 C8 C31 117.7(13) . . ?
C7 C8 C31 122.6(13) . . ?
C8 C9 C10 121.4(10) . . ?
C8 C9 H9 119.3(8) . . ?
C10 C9 H9 119.3(7) . . ?
C11 C10 C9 118.2(10) . . ?
C11 C10 C35B 122.5(12) . . ?
C9 C10 C35B 119.2(12) . . ?
C11 C10 C35A 122.5(12) . . ?
C9 C10 C35A 119.2(12) . . ?
C12 C11 C10 121.0(11) . . ?
C12 C11 H11 119.5(7) . . ?
C10 C11 H11 119.5(7) . . ?
C11 C12 C7 120.1(11) . . ?
C11 C12 C39 113.2(13) . . ?
C7 C12 C39 126.6(14) . . ?
C18 C13 C14 119.2(11) . . ?
C18 C13 N3 118.7(14) . . ?
C14 C13 N3 121.9(15) . . ?
C15 C14 C13 118.6(11) . . ?
C15 C14 C43 119.6(15) . . ?
C13 C14 C43 121.8(15) . . ?
C14 C15 C16 121.4(11) . . ?
C14 C15 H15 119.3(9) . . ?
C16 C15 H15 119.3(8) . . ?
C15 C16 C17 118.5(10) . . ?
C15 C16 C47B 118.9(13) . . ?
C17 C16 C47B 122.6(14) . . ?
C15 C16 C47A 118.9(13) . . ?
C17 C16 C47A 122.6(14) . . ?
C18 C17 C16 120.7(11) . . ?
C18 C17 H17 119.6(9) . . ?
C16 C17 H17 119.6(8) . . ?
C13 C18 C17 120.0(12) . . ?
C13 C18 C51 128.8(15) . . ?
C17 C18 C51 110.9(16) . . ?
C20 C19 C2 114.2(18) . . ?
C20 C19 C21 103.4(19) . . ?
C2 C19 C21 110.8(16) . . ?
C20 C19 C22 105.5(18) . . ?
C2 C19 C22 113.0(17) . . ?
C21 C19 C22 109.4(16) . . ?
C19 C20 H20A 109.5(13) . . ?
C19 C20 H20B 109.5(13) . . ?
H20A C20 H20B 109.5 . . ?
C19 C20 H20C 109.5(12) . . ?
H20A C20 H20C 109.5 . . ?
H20B C20 H20C 109.5 . . ?
C19 C21 H21A 109.5(12) . . ?
C19 C21 H21B 109.5(11) . . ?
H21A C21 H21B 109.5 . . ?
C19 C21 H21C 109.5(11) . . ?
H21A C21 H21C 109.5 . . ?
H21B C21 H21C 109.5 . . ?
C19 C22 H22A 109.5(12) . . ?
C19 C22 H22B 109.5(10) . . ?
H22A C22 H22B 109.5 . . ?
C19 C22 H22C 109.5(11) . . ?
H22A C22 H22C 109.5 . . ?
H22B C22 H22C 109.5 . . ?
C25A C23A C26A 110.1(13) . . ?
C25A C23A C24A 109.8(13) . . ?
C26A C23A C24A 109.2(12) . . ?
C25A C23A C4 109.2(13) . . ?
C26A C23A C4 109.0(13) . . ?
C24A C23A C4 109.5(13) . . ?
C23A C24A H24A 109.5(16) . . ?
C23A C24A H24B 109.5(12) . . ?
H24A C24A H24B 109.5 . . ?
C23A C24A H24C 109.5(16) . . ?
H24A C24A H24C 109.5 . . ?
H24B C24A H24C 109.5 . . ?
C23A C25A H25A 109.5(18) . . ?
C23A C25A H25B 109.5(12) . . ?
H25A C25A H25B 109.5 . . ?
C23A C25A H25C 109.5(16) . . ?
H25A C25A H25C 109.5 . . ?
H25B C25A H25C 109.5 . . ?
C23A C26A H26A 109.5(17) . . ?
C23A C26A H26B 109.5(17) . . ?
H26A C26A H26B 109.5 . . ?
C23A C26A H26C 109.5(12) . . ?
H26A C26A H26C 109.5 . . ?
H26B C26A H26C 109.5 . . ?
C25B C23B C24B 109.9(13) . . ?
C25B C23B C26B 109.2(13) . . ?
C24B C23B C26B 108.9(12) . . ?
C25B C23B C4 109.9(13) . . ?
C24B C23B C4 109.7(13) . . ?
C26B C23B C4 109.3(13) . . ?
C23B C24B H24D 109.5(16) . . ?
C23B C24B H24E 109.5(12) . . ?
H24D C24B H24E 109.5 . . ?
C23B C24B H24F 109.5(17) . . ?
H24D C24B H24F 109.5 . . ?
H24E C24B H24F 109.5 . . ?
C23B C25B H25D 109.5(17) . . ?
C23B C25B H25E 109.5(17) . . ?
H25D C25B H25E 109.5 . . ?
C23B C25B H25F 109.5(12) . . ?
H25D C25B H25F 109.5 . . ?
H25E C25B H25F 109.5 . . ?
C23B C26B H26D 109.5(17) . . ?
C23B C26B H26E 109.5(16) . . ?
H26D C26B H26E 109.5 . . ?
C23B C26B H26F 109.5(12) . . ?
H26D C26B H26F 109.5 . . ?
H26E C26B H26F 109.5 . . ?
C29 C27 C28 105.2(18) . . ?
C29 C27 C30 109.4(20) . . ?
C28 C27 C30 103.3(18) . . ?
C29 C27 C6 112.0(18) . . ?
C28 C27 C6 112.5(18) . . ?
C30 C27 C6 113.8(16) . . ?
C27 C28 H28A 109.5(12) . . ?
C27 C28 H28B 109.5(13) . . ?
H28A C28 H28B 109.5 . . ?
C27 C28 H28C 109.5(13) . . ?
H28A C28 H28C 109.5 . . ?
H28B C28 H28C 109.5 . . ?
C27 C29 H29A 109.5(12) . . ?
C27 C29 H29B 109.5(13) . . ?
H29A C29 H29B 109.5 . . ?
C27 C29 H29C 109.5(13) . . ?
H29A C29 H29C 109.5 . . ?
H29B C29 H29C 109.5 . . ?
C27 C30 H30A 109.5(13) . . ?
C27 C30 H30B 109.5(12) . . ?
H30A C30 H30B 109.5 . . ?
C27 C30 H30C 109.5(11) . . ?
H30A C30 H30C 109.5 . . ?
H30B C30 H30C 109.5 . . ?
C33 C31 C32 111.4(15) . . ?
C33 C31 C34 105.8(16) . . ?
C32 C31 C34 106.4(15) . . ?
C33 C31 C8 110.3(14) . . ?
C32 C31 C8 111.6(15) . . ?
C34 C31 C8 111.1(15) . . ?
C31 C32 H32A 109.5(10) . . ?
C31 C32 H32B 109.5(9) . . ?
H32A C32 H32B 109.5 . . ?
C31 C32 H32C 109.5(10) . . ?
H32A C32 H32C 109.5 . . ?
H32B C32 H32C 109.5 . . ?
C31 C33 H33A 109.5(10) . . ?
C31 C33 H33B 109.5(9) . . ?
H33A C33 H33B 109.5 . . ?
C31 C33 H33C 109.5(10) . . ?
H33A C33 H33C 109.5 . . ?
H33B C33 H33C 109.5 . . ?
C31 C34 H34A 109.5(11) . . ?
C31 C34 H34B 109.5(10) . . ?
H34A C34 H34B 109.5 . . ?
C31 C34 H34C 109.5(10) . . ?
H34A C34 H34C 109.5 . . ?
H34B C34 H34C 109.5 . . ?
C37A C35A C10 110.2(13) . . ?
C37A C35A C38A 109.4(12) . . ?
C10 C35A C38A 110.3(13) . . ?
C37A C35A C36A 109.7(12) . . ?
C10 C35A C36A 108.9(13) . . ?
C38A C35A C36A 108.3(12) . . ?
C35A C36A H36A 109.5(11) . . ?
C35A C36A H36B 109.5(11) . . ?
H36A C36A H36B 109.5 . . ?
C35A C36A H36C 109.5(12) . . ?
H36A C36A H36C 109.5 . . ?
H36B C36A H36C 109.5 . . ?
C35A C37A H37A 109.5(12) . . ?
C35A C37A H37B 109.5(11) . . ?
H37A C37A H37B 109.5 . . ?
C35A C37A H37C 109.5(11) . . ?
H37A C37A H37C 109.5 . . ?
H37B C37A H37C 109.5 . . ?
C35A C38A H38A 109.5(11) . . ?
C35A C38A H38B 109.5(12) . . ?
H38A C38A H38B 109.5 . . ?
C35A C38A H38C 109.5(11) . . ?
H38A C38A H38C 109.5 . . ?
H38B C38A H38C 109.5 . . ?
C37B C35B C10 110.0(13) . . ?
C37B C35B C36B 110.0(12) . . ?
C10 C35B C36B 109.2(13) . . ?
C37B C35B C38B 109.3(12) . . ?
C10 C35B C38B 110.1(13) . . ?
C36B C35B C38B 108.2(12) . . ?
C35B C36B H36D 109.5(11) . . ?
C35B C36B H36E 109.5(11) . . ?
H36D C36B H36E 109.5 . . ?
C35B C36B H36F 109.5(12) . . ?
H36D C36B H36F 109.5 . . ?
H36E C36B H36F 109.5 . . ?
C35B C37B H37D 109.5(12) . . ?
C35B C37B H37E 109.5(12) . . ?
H37D C37B H37E 109.5 . . ?
C35B C37B H37F 109.5(11) . . ?
H37D C37B H37F 109.5 . . ?
H37E C37B H37F 109.5 . . ?
C35B C38B H38D 109.5(11) . . ?
C35B C38B H38E 109.5(12) . . ?
H38D C38B H38E 109.5 . . ?
C35B C38B H38F 109.5(11) . . ?
H38D C38B H38F 109.5 . . ?
H38E C38B H38F 109.5 . . ?
C41 C39 C42 108.6(15) . . ?
C41 C39 C12 110.7(16) . . ?
C42 C39 C12 109.3(13) . . ?
C41 C39 C40 110.6(16) . . ?
C42 C39 C40 101.2(16) . . ?
C12 C39 C40 115.9(15) . . ?
C39 C40 H40A 109.5(11) . . ?
C39 C40 H40B 109.5(10) . . ?
H40A C40 H40B 109.5 . . ?
C39 C40 H40C 109.5(10) . . ?
H40A C40 H40C 109.5 . . ?
H40B C40 H40C 109.5 . . ?
C39 C41 H41A 109.5(10) . . ?
C39 C41 H41B 109.5(11) . . ?
H41A C41 H41B 109.5 . . ?
C39 C41 H41C 109.5(10) . . ?
H41A C41 H41C 109.5 . . ?
H41B C41 H41C 109.5 . . ?
C39 C42 H42A 109.5(10) . . ?
C39 C42 H42B 109.5(9) . . ?
H42A C42 H42B 109.5 . . ?
C39 C42 H42C 109.5(11) . . ?
H42A C42 H42C 109.5 . . ?
H42B C42 H42C 109.5 . . ?
C43 C44 H44A 109.5(10) . . ?
C43 C44 H44B 109.5(11) . . ?
H44A C44 H44B 109.5 . . ?
C43 C44 H44C 109.5(11) . . ?
H44A C44 H44C 109.5 . . ?
H44B C44 H44C 109.5 . . ?
C46 C43 C14 113.0(17) . . ?
C46 C43 C44 104.8(17) . . ?
C14 C43 C44 110.9(16) . . ?
C46 C43 C45 106.2(17) . . ?
C14 C43 C45 111.7(16) . . ?
C44 C43 C45 109.9(18) . . ?
C43 C45 H45A 109.5(11) . . ?
C43 C45 H45B 109.5(12) . . ?
H45A C45 H45B 109.5 . . ?
C43 C45 H45C 109.5(13) . . ?
H45A C45 H45C 109.5 . . ?
H45B C45 H45C 109.5 . . ?
C43 C46 H46A 109.5(12) . . ?
C43 C46 H46B 109.5(11) . . ?
H46A C46 H46B 109.5 . . ?
C43 C46 H46C 109.5(13) . . ?
H46A C46 H46C 109.5 . . ?
H46B C46 H46C 109.5 . . ?
C49A C47A C50A 109.4(12) . . ?
C49A C47A C16 108.9(13) . . ?
C50A C47A C16 110.4(13) . . ?
C49A C47A C48A 109.8(13) . . ?
C50A C47A C48A 108.7(12) . . ?
C16 C47A C48A 109.6(13) . . ?
C47A C48A H48A 109.5(13) . . ?
C47A C48A H48B 109.5(12) . . ?
H48A C48A H48B 109.5 . . ?
C47A C48A H48C 109.5(12) . . ?
H48A C48A H48C 109.5 . . ?
H48B C48A H48C 109.5 . . ?
C47A C49A H49A 109.5(13) . . ?
C47A C49A H49B 109.5(13) . . ?
H49A C49A H49B 109.5 . . ?
C47A C49A H49C 109.5(12) . . ?
H49A C49A H49C 109.5 . . ?
H49B C49A H49C 109.5 . . ?
C47A C50A H50A 109.5(14) . . ?
C47A C50A H50B 109.5(13) . . ?
H50A C50A H50B 109.5 . . ?
C47A C50A H50C 109.5(13) . . ?
H50A C50A H50C 109.5 . . ?
H50B C50A H50C 109.5 . . ?
C50B C47B C49B 109.5(12) . . ?
C50B C47B C48B 109.1(12) . . ?
C49B C47B C48B 109.6(13) . . ?
C50B C47B C16 110.3(13) . . ?
C49B C47B C16 108.7(13) . . ?
C48B C47B C16 109.7(13) . . ?
C47B C48B H48D 109.5(13) . . ?
C47B C48B H48E 109.5(12) . . ?
H48D C48B H48E 109.5 . . ?
C47B C48B H48F 109.5(12) . . ?
H48D C48B H48F 109.5 . . ?
H48E C48B H48F 109.5 . . ?
C47B C49B H49D 109.5(13) . . ?
C47B C49B H49E 109.5(13) . . ?
H49D C49B H49E 109.5 . . ?
C47B C49B H49F 109.5(12) . . ?
H49D C49B H49F 109.5 . . ?
H49E C49B H49F 109.5 . . ?
C47B C50B H50D 109.5(14) . . ?
C47B C50B H50E 109.5(13) . . ?
H50D C50B H50E 109.5 . . ?
C47B C50B H50F 109.5(13) . . ?
H50D C50B H50F 109.5 . . ?
H50E C50B H50F 109.5 . . ?
C52 C51 C54 109.6(21) . . ?
C52 C51 C53 106.8(19) . . ?
C54 C51 C53 104.4(18) . . ?
C52 C51 C18 111.4(18) . . ?
C54 C51 C18 108.6(17) . . ?
C53 C51 C18 115.7(18) . . ?
C51 C52 H52A 109.5(13) . . ?
C51 C52 H52B 109.5(14) . . ?
H52A C52 H52B 109.5 . . ?
C51 C52 H52C 109.5(13) . . ?
H52A C52 H52C 109.5 . . ?
H52B C52 H52C 109.5 . . ?
C51 C53 H53A 109.5(13) . . ?
C51 C53 H53B 109.5(12) . . ?
H53A C53 H53B 109.5 . . ?
C51 C53 H53C 109.5(12) . . ?
H53A C53 H53C 109.5 . . ?
H53B C53 H53C 109.5 . . ?
C51 C54 H54A 109.5(14) . . ?
C51 C54 H54B 109.5(12) . . ?
H54A C54 H54B 109.5 . . ?
C51 C54 H54C 109.5(14) . . ?
H54A C54 H54C 109.5 . . ?
H54B C54 H54C 109.5 . . ?

loop_
_geom_bond_atom_site_label_1
_geom_bond_atom_site_label_2
_geom_bond_distance
_geom_bond_site_symmetry_2
_geom_bond_publ_flag
Bi1 N1 2.14(2) . ?
Bi1 N3 2.179(14) . ?
Bi1 N2 2.214(13) . ?
N1 C1 1.47(2) . ?
N1 H1 1.02 . ?
N2 C7 1.45(2) . ?
N2 H2 1.02 . ?
N3 C13 1.49(2) . ?
N3 H3 1.02 . ?
C1 C2 1.390(15) . ?
C1 C6 1.400(14) . ?
C2 C3 1.392(14) . ?
C2 C19 1.53(2) . ?
C3 C4 1.379(14) . ?
C3 H3 1.08 . ?
C4 C5 1.398(14) . ?
C4 C23B 1.544(12) . ?
C4 C23A 1.544(12) . ?
C5 C6 1.400(14) . ?
C5 H5 1.08 . ?
C6 C27 1.56(2) . ?
C7 C8 1.407(14) . ?
C7 C12 1.407(14) . ?
C8 C9 1.384(14) . ?
C8 C31 1.59(2) . ?
C9 C10 1.406(14) . ?
C9 H9 1.08 . ?
C10 C11 1.391(14) . ?
C10 C35B 1.537(11) . ?
C10 C35A 1.537(11) . ?
C11 C12 1.381(14) . ?
C11 H11 1.08 . ?
C12 C39 1.56(2) . ?
C13 C18 1.384(14) . ?
C13 C14 1.425(14) . ?
C14 C15 1.381(14) . ?
C14 C43 1.54(2) . ?
C15 C16 1.397(14) . ?
C15 H15 1.08 . ?
C16 C17 1.400(14) . ?
C16 C47B 1.540(12) . ?
C16 C47A 1.540(12) . ?
C17 C18 1.384(14) . ?
C17 H17 1.08 . ?
C18 C51 1.58(2) . ?
C19 C20 1.52(3) . ?
C19 C21 1.56(3) . ?
C19 C22 1.57(3) . ?
C20 H20A 1.08 . ?
C20 H20B 1.08 . ?
C20 H20C 1.08 . ?
C21 H21A 1.08 . ?
C21 H21B 1.08 . ?
C21 H21C 1.08 . ?
C22 H22A 1.08 . ?
C22 H22B 1.08 . ?
C22 H22C 1.08 . ?
C23A C25A 1.53(2) . ?
C23A C26A 1.53(2) . ?
C23A C24A 1.54(2) . ?
C24A H24A 1.08 . ?
C24A H24B 1.08 . ?
C24A H24C 1.08 . ?
C25A H25A 1.08 . ?
C25A H25B 1.08 . ?
C25A H25C 1.08 . ?
C26A H26A 1.08 . ?
C26A H26B 1.08 . ?
C26A H26C 1.08 . ?
C23B C25B 1.53(2) . ?
C23B C24B 1.54(2) . ?
C23B C26B 1.54(2) . ?
C24B H24D 1.08 . ?
C24B H24E 1.08 . ?
C24B H24F 1.08 . ?
C25B H25D 1.08 . ?
C25B H25E 1.08 . ?
C25B H25F 1.08 . ?
C26B H26D 1.08 . ?
C26B H26E 1.08 . ?
C26B H26F 1.08 . ?
C27 C29 1.52(3) . ?
C27 C28 1.54(3) . ?
C27 C30 1.55(3) . ?
C28 H28A 1.08 . ?
C28 H28B 1.08 . ?
C28 H28C 1.08 . ?
C29 H29A 1.08 . ?
C29 H29B 1.08 . ?
C29 H29C 1.08 . ?
C30 H30A 1.08 . ?
C30 H30B 1.08 . ?
C30 H30C 1.08 . ?
C31 C33 1.48(2) . ?
C31 C32 1.55(2) . ?
C31 C34 1.56(2) . ?
C32 H32A 1.08 . ?
C32 H32B 1.08 . ?
C32 H32C 1.08 . ?
C33 H33A 1.08 . ?
C33 H33B 1.08 . ?
C33 H33C 1.08 . ?
C34 H34A 1.08 . ?
C34 H34B 1.08 . ?
C34 H34C 1.08 . ?
C35A C37A 1.53(2) . ?
C35A C38A 1.54(2) . ?
C35A C36A 1.55(2) . ?
C36A H36A 1.08 . ?
C36A H36B 1.08 . ?
C36A H36C 1.08 . ?
C37A H37A 1.08 . ?
C37A H37B 1.08 . ?
C37A H37C 1.08 . ?
C38A H38A 1.08 . ?
C38A H38B 1.08 . ?
C38A H38C 1.08 . ?
C35B C37B 1.53(2) . ?
C35B C36B 1.54(2) . ?
C35B C38B 1.55(2) . ?
C36B H36D 1.08 . ?
C36B H36E 1.08 . ?
C36B H36F 1.08 . ?
C37B H37D 1.08 . ?
C37B H37E 1.08 . ?
C37B H37F 1.08 . ?
C38B H38D 1.08 . ?
C38B H38E 1.08 . ?
C38B H38F 1.08 . ?
C39 C41 1.51(2) . ?
C39 C42 1.55(2) . ?
C39 C40 1.57(3) . ?
C40 H40A 1.08 . ?
C40 H40B 1.08 . ?
C40 H40C 1.08 . ?
C41 H41A 1.08 . ?
C41 H41B 1.08 . ?
C41 H41C 1.08 . ?
C42 H42A 1.08 . ?
C42 H42B 1.08 . ?
C42 H42C 1.08 . ?
C44 C43 1.57(3) . ?
C44 H44A 1.08 . ?
C44 H44B 1.08 . ?
C44 H44C 1.08 . ?
C43 C46 1.53(3) . ?
C43 C45 1.58(3) . ?
C45 H45A 1.08 . ?
C45 H45B 1.08 . ?
C45 H45C 1.08 . ?
C46 H46A 1.08 . ?
C46 H46B 1.08 . ?
C46 H46C 1.08 . ?
C47A C49A 1.54(2) . ?
C47A C50A 1.54(2) . ?
C47A C48A 1.54(2) . ?
C48A H48A 1.08 . ?
C48A H48B 1.08 . ?
C48A H48C 1.08 . ?
C49A H49A 1.08 . ?
C49A H49B 1.08 . ?
C49A H49C 1.08 . ?
C50A H50A 1.08 . ?
C50A H50B 1.08 . ?
C50A H50C 1.08 . ?
C47B C50B 1.53(2) . ?
C47B C49B 1.54(2) . ?
C47B C48B 1.54(2) . ?
C48B H48D 1.08 . ?
C48B H48E 1.08 . ?
C48B H48F 1.08 . ?
C49B H49D 1.08 . ?
C49B H49E 1.08 . ?
C49B H49F 1.08 . ?
C50B H50D 1.08 . ?
C50B H50E 1.08 . ?
C50B H50F 1.08 . ?
C51 C52 1.48(3) . ?
C51 C54 1.54(3) . ?
C51 C53 1.56(3) . ?
C52 H52A 1.08 . ?
C52 H52B 1.08 . ?
C52 H52C 1.08 . ?
C53 H53A 1.08 . ?
C53 H53B 1.08 . ?
C53 H53C 1.08 . ?
C54 H54A 1.08 . ?
C54 H54B 1.08 . ?
C54 H54C 1.08 . ?

loop_
_geom_torsion_atom_site_label_1
_geom_torsion_atom_site_label_2
_geom_torsion_atom_site_label_3
_geom_torsion_atom_site_label_4
_geom_torsion
_geom_torsion_site_symmetry_1
_geom_torsion_site_symmetry_2
_geom_torsion_site_symmetry_3
_geom_torsion_site_symmetry_4
_geom_torsion_publ_flag
N3 Bi1 N1 C1 -53.8(17) . . . . ?
N2 Bi1 N1 C1 -150.6(16) . . . . ?
N1 Bi1 N2 C7 -160.9(11) . . . . ?
N3 Bi1 N2 C7 93.2(11) . . . . ?
N1 Bi1 N3 C13 105.0(12) . . . . ?
N2 Bi1 N3 C13 -170.1(12) . . . . ?
Bi1 N1 C1 C2 129.2(16) . . . . ?
Bi1 N1 C1 C6 -51.4(24) . . . . ?
C6 C1 C2 C3 12.5(26) . . . . ?
N1 C1 C2 C3 -168.1(16) . . . . ?
C6 C1 C2 C19 -169.8(17) . . . . ?
N1 C1 C2 C19 9.6(27) . . . . ?
C1 C2 C3 C4 -3.7(28) . . . . ?
C19 C2 C3 C4 178.4(17) . . . . ?
C2 C3 C4 C5 -2.4(28) . . . . ?
C2 C3 C4 C23B 176.7(16) . . . . ?
C2 C3 C4 C23A 176.7(16) . . . . ?
C3 C4 C5 C6 -0.3(27) . . . . ?
C23B C4 C5 C6 -179.4(15) . . . . ?
C23A C4 C5 C6 -179.4(15) . . . . ?
C4 C5 C6 C1 9.0(27) . . . . ?
C4 C5 C6 C27 -175.7(17) . . . . ?
C2 C1 C6 C5 -15.2(26) . . . . ?
N1 C1 C6 C5 165.4(16) . . . . ?
C2 C1 C6 C27 170.2(17) . . . . ?
N1 C1 C6 C27 -9.2(28) . . . . ?
Bi1 N2 C7 C8 -116.8(14) . . . . ?
Bi1 N2 C7 C12 64.2(18) . . . . ?
C12 C7 C8 C9 -9.6(25) . . . . ?
N2 C7 C8 C9 171.4(15) . . . . ?
C12 C7 C8 C31 165.7(15) . . . . ?
N2 C7 C8 C31 -13.3(25) . . . . ?
C7 C8 C9 C10 0.3(26) . . . . ?
C31 C8 C9 C10 -175.2(15) . . . . ?
C8 C9 C10 C11 5.4(25) . . . . ?
C8 C9 C10 C35B -176.5(14) . . . . ?
C8 C9 C10 C35A -176.5(14) . . . . ?
C9 C10 C11 C12 -1.8(25) . . . . ?
C35B C10 C11 C12 -179.8(14) . . . . ?
C35A C10 C11 C12 -179.8(14) . . . . ?
C10 C11 C12 C7 -7.6(26) . . . . ?
C10 C11 C12 C39 169.7(16) . . . . ?
C8 C7 C12 C11 13.3(25) . . . . ?
N2 C7 C12 C11 -167.7(15) . . . . ?
C8 C7 C12 C39 -163.6(16) . . . . ?
N2 C7 C12 C39 15.4(26) . . . . ?
Bi1 N3 C13 C18 58.5(18) . . . . ?
Bi1 N3 C13 C14 -116.5(16) . . . . ?
C18 C13 C14 C15 -13.3(26) . . . . ?
N3 C13 C14 C15 161.7(16) . . . . ?
C18 C13 C14 C43 165.3(16) . . . . ?
N3 C13 C14 C43 -19.7(26) . . . . ?
C13 C14 C15 C16 3.4(28) . . . . ?
C43 C14 C15 C16 -175.2(17) . . . . ?
C14 C15 C16 C17 5.9(28) . . . . ?
C14 C15 C16 C47B -174.5(15) . . . . ?
C14 C15 C16 C47A -174.5(15) . . . . ?
C15 C16 C17 C18 -5.5(26) . . . . ?
C47B C16 C17 C18 174.8(15) . . . . ?
C47A C16 C17 C18 174.8(15) . . . . ?
C14 C13 C18 C17 13.7(25) . . . . ?
N3 C13 C18 C17 -161.4(15) . . . . ?
C14 C13 C18 C51 -158.8(18) . . . . ?
N3 C13 C18 C51 26.0(27) . . . . ?
C16 C17 C18 C13 -4.3(26) . . . . ?
C16 C17 C18 C51 169.5(16) . . . . ?
C1 C2 C19 C20 172.4(19) . . . . ?
C3 C2 C19 C20 -9.8(25) . . . . ?
C1 C2 C19 C21 56.2(24) . . . . ?
C3 C2 C19 C21 -126.1(19) . . . . ?
C1 C2 C19 C22 -66.9(23) . . . . ?
C3 C2 C19 C22 110.8(20) . . . . ?
C3 C4 C23A C25A 116.0(25) . . . . ?
C5 C4 C23A C25A -64.9(25) . . . . ?
C23B C4 C23A C25A 0.0(1000) . . . . ?
C3 C4 C23A C26A -123.7(25) . . . . ?
C5 C4 C23A C26A 55.4(25) . . . . ?
C23B C4 C23A C26A 0.0(1000) . . . . ?
C3 C4 C23A C24A -4.3(26) . . . . ?
C5 C4 C23A C24A 174.8(23) . . . . ?
C23B C4 C23A C24A 0.0(1000) . . . . ?
C3 C4 C23B C25B 63.1(26) . . . . ?
C5 C4 C23B C25B -117.8(24) . . . . ?
C23A C4 C23B C25B 0.0(1000) . . . . ?
C3 C4 C23B C24B -57.8(26) . . . . ?
C5 C4 C23B C24B 121.3(24) . . . . ?
C23A C4 C23B C24B 0.0(1000) . . . . ?
C3 C4 C23B C26B -177.1(24) . . . . ?
C5 C4 C23B C26B 2.0(25) . . . . ?
C23A C4 C23B C26B 0.0(1000) . . . . ?
C5 C6 C27 C29 -89.8(20) . . . . ?
C1 C6 C27 C29 85.1(23) . . . . ?
C5 C6 C27 C28 28.5(24) . . . . ?
C1 C6 C27 C28 -156.6(19) . . . . ?
C5 C6 C27 C30 145.5(18) . . . . ?
C1 C6 C27 C30 -39.6(27) . . . . ?
C9 C8 C31 C33 117.8(18) . . . . ?
C7 C8 C31 C33 -57.6(22) . . . . ?
C9 C8 C31 C32 -117.8(17) . . . . ?
C7 C8 C31 C32 66.8(22) . . . . ?
C9 C8 C31 C34 0.9(23) . . . . ?
C7 C8 C31 C34 -174.6(17) . . . . ?
C11 C10 C35A C37A 133.0(18) . . . . ?
C9 C10 C35A C37A -45.0(19) . . . . ?
C35B C10 C35A C37A 0.0(1000) . . . . ?
C11 C10 C35A C38A 12.1(20) . . . . ?
C9 C10 C35A C38A -165.9(16) . . . . ?
C35B C10 C35A C38A 0.0(1000) . . . . ?
C11 C10 C35A C36A -106.6(18) . . . . ?
C9 C10 C35A C36A 75.3(18) . . . . ?
C35B C10 C35A C36A 0.0(1000) . . . . ?
C11 C10 C35B C37B 108.8(18) . . . . ?
C9 C10 C35B C37B -69.3(18) . . . . ?
C35A C10 C35B C37B 0.0(1000) . . . . ?
C11 C10 C35B C36B -130.4(18) . . . . ?
C9 C10 C35B C36B 51.6(18) . . . . ?
C35A C10 C35B C36B 0.0(1000) . . . . ?
C11 C10 C35B C38B -11.7(20) . . . . ?
C9 C10 C35B C38B 170.2(16) . . . . ?
C35A C10 C35B C38B 0.0(1000) . . . . ?
C11 C12 C39 C41 71.9(19) . . . . ?
C7 C12 C39 C41 -111.1(20) . . . . ?
C11 C12 C39 C42 -47.6(21) . . . . ?
C7 C12 C39 C42 129.4(18) . . . . ?
C11 C12 C39 C40 -161.2(16) . . . . ?
C7 C12 C39 C40 15.9(25) . . . . ?
C15 C14 C43 C46 11.0(26) . . . . ?
C13 C14 C43 C46 -167.6(18) . . . . ?
C15 C14 C43 C44 128.3(19) . . . . ?
C13 C14 C43 C44 -50.3(23) . . . . ?
C15 C14 C43 C45 -108.7(21) . . . . ?
C13 C14 C43 C45 72.8(24) . . . . ?
C15 C16 C47A C49A -75.2(21) . . . . ?
C17 C16 C47A C49A 104.4(21) . . . . ?
C47B C16 C47A C49A 0.0(1000) . . . . ?
C15 C16 C47A C50A 164.6(20) . . . . ?
C17 C16 C47A C50A -15.8(23) . . . . ?
C47B C16 C47A C50A 0.0(1000) . . . . ?
C15 C16 C47A C48A 44.9(21) . . . . ?
C17 C16 C47A C48A -135.4(20) . . . . ?
C47B C16 C47A C48A 0.0(1000) . . . . ?
C15 C16 C47B C50B -163.3(20) . . . . ?
C17 C16 C47B C50B 16.3(23) . . . . ?
C47A C16 C47B C50B 0.0(1000) . . . . ?
C15 C16 C47B C49B -43.3(21) . . . . ?
C17 C16 C47B C49B 136.4(20) . . . . ?
C47A C16 C47B C49B 0.0(1000) . . . . ?
C15 C16 C47B C48B 76.5(21) . . . . ?
C17 C16 C47B C48B -103.8(21) . . . . ?
C47A C16 C47B C48B 0.0(1000) . . . . ?
C13 C18 C51 C52 -120.6(23) . . . . ?
C17 C18 C51 C52 66.2(23) . . . . ?
C13 C18 C51 C54 118.5(23) . . . . ?
C17 C18 C51 C54 -54.6(23) . . . . ?
C13 C18 C51 C53 1.5(29) . . . . ?
C17 C18 C51 C53 -171.6(17) . . . . ?
